data_2205264
loop_
_publ_author_name
'Arvid Mostad. '

_publ_section_title
;
 A second polymorphic form of pentazocine hydrochloride at 105K
;
_journal_issue 3
_journal_name_full 'Acta Crystallographica Section E'
_journal_page_first o726
_journal_page_last o728
_journal_paper_doi 10.1107/S1600536805004903
_journal_volume 61
_journal_year 2005
_chemical_formula_iupac 'C19 H28 N O +, Cl -'
_chemical_formula_moiety 'C19 H28 N O +, Cl -'
_chemical_formula_sum 'C19 H28 Cl N O'
_chemical_formula_weight 321.87
_chemical_name_common 'Pentazocine HCl'
_chemical_name_systematic
;
2-Hydroxy-5,9-dimethyl-2-(3-methylbuten-2-yl)-6,7-benzomorphanium chloride
;
_space_group_IT_number 15
_symmetry_cell_setting monoclinic
_symmetry_space_group_name_Hall '-C 2yc'
_symmetry_space_group_name_H-M 'C 1 2/c 1'
_atom_sites_solution_hydrogens difmap
_atom_sites_solution_primary direct
_atom_sites_solution_secondary direct
_audit_creation_method SHELXL-97
_cell_angle_alpha 90.00
_cell_angle_beta 119.05(3)
_cell_angle_gamma 90.00
_cell_formula_units_Z 8
_cell_length_a 24.541(5)
_cell_length_b 11.537(2)
_cell_length_c 14.897(3)
_cell_measurement_reflns_used 23580
_cell_measurement_temperature 105(2)
_cell_measurement_theta_max 28.35
_cell_measurement_theta_min 2.25
_cell_volume 3687.2(16)
_computing_cell_refinement 'SAINT (Bruker, 1998)'
_computing_data_collection 'SMART (Bruker, 1998)'
_computing_data_reduction SAINT
_computing_molecular_graphics SHELXTL
_computing_publication_material SHELXTL
_computing_structure_refinement SHELXTL
_computing_structure_solution 'SHELXTL (Bruker, 2000)'
_diffrn_ambient_temperature 105(2)
_diffrn_detector_area_resol_mean 8
_diffrn_measured_fraction_theta_full 0.998
_diffrn_measured_fraction_theta_max 0.998
_diffrn_measurement_device_type 'Bruker SMART'
_diffrn_measurement_method \w
_diffrn_radiation_monochromator graphite
_diffrn_radiation_source 'fine-focus sealed tube'
_diffrn_radiation_type MoK\a
_diffrn_radiation_wavelength 0.71073
_diffrn_reflns_av_R_equivalents 0.0251
_diffrn_reflns_av_sigmaI/netI 0.0156
_diffrn_reflns_limit_h_max 32
_diffrn_reflns_limit_h_min -32
_diffrn_reflns_limit_k_max 15
_diffrn_reflns_limit_k_min -15
_diffrn_reflns_limit_l_max 19
_diffrn_reflns_limit_l_min -19
_diffrn_reflns_number 28837
_diffrn_reflns_theta_full 28.31
_diffrn_reflns_theta_max 28.31
_diffrn_reflns_theta_min 2.25
_diffrn_standards_decay_% 0
_diffrn_standards_interval_count 0
_diffrn_standards_interval_time 0
_diffrn_standards_number 0
_exptl_absorpt_coefficient_mu 0.210
_exptl_absorpt_correction_T_max 0.957
_exptl_absorpt_correction_T_min 0.896
_exptl_absorpt_correction_type multi-scan
_exptl_absorpt_process_details '(SADABS; Sheldrick, 1997)'
_exptl_crystal_colour colorless
_exptl_crystal_density_diffrn 1.160
_exptl_crystal_density_method 'not measured'
_exptl_crystal_description needle
_exptl_crystal_F_000 1392
_exptl_crystal_size_max 0.5
_exptl_crystal_size_mid 0.2
_exptl_crystal_size_min 0.2
_refine_diff_density_max 0.378
_refine_diff_density_min -0.253
_refine_ls_extinction_method none
_refine_ls_goodness_of_fit_ref 1.041
_refine_ls_hydrogen_treatment mixed
_refine_ls_matrix_type full
_refine_ls_number_parameters 311
_refine_ls_number_reflns 4582
_refine_ls_number_restraints 0
_refine_ls_restrained_S_all 1.041
_refine_ls_R_factor_all 0.0401
_refine_ls_R_factor_gt 0.0356
_refine_ls_shift/su_max 0.001
_refine_ls_shift/su_mean 0.000
_refine_ls_structure_factor_coef Fsqd
_refine_ls_weighting_details 'calc w = 1/[\s^2^(Fo^2^)+(0.0594P)^2^+2.1933P] where P = (Fo^2^+2Fc^2^)/3'
_refine_ls_weighting_scheme calc
_refine_ls_wR_factor_gt 0.0973
_refine_ls_wR_factor_ref 0.1023
_reflns_number_gt 4113
_reflns_number_total 4582
_reflns_threshold_expression I>2\s(I)
_cod_data_source_file gh6013.cif
_cod_data_source_block I
_cod_original_cell_volume 3687.0(10)
_cod_original_sg_symbol_H-M 'C 2/c'
_cod_original_formula_sum 'C19 H28 Cl N O '
_cod_database_code 2205264
_cod_database_fobs_code 2205264

loop_
_symmetry_equiv_pos_as_xyz
'x, y, z'
'-x, y, -z+1/2'
'x+1/2, y+1/2, z'
'-x+1/2, y+1/2, -z+1/2'
'-x, -y, -z'
'x, -y, z-1/2'
'-x+1/2, -y+1/2, -z'
'x+1/2, -y+1/2, z-1/2'

loop_
_atom_site_label
_atom_site_fract_x
_atom_site_fract_y
_atom_site_fract_z
_atom_site_U_iso_or_equiv
_atom_site_adp_type
_atom_site_calc_flag
_atom_site_refinement_flags
_atom_site_occupancy
_atom_site_type_symbol
Cl1 0.099357(13) 0.94822(2) 0.46915(2) 0.02873(9) Uani d . 1 Cl
O1 0.26950(5) 0.49359(9) 1.00396(7) 0.0378(2) Uani d . 1 O
H20 0.3034(10) 0.4755(19) 1.0028(16) 0.062(6) Uiso d . 1 H
N1 0.09920(4) 0.03564(7) 0.66765(7) 0.02093(18) Uani d . 1 N
H1N 0.1018(7) 0.0096(13) 0.6127(12) 0.030(4) Uiso d . 1 H
C1 0.22452(5) 0.36806(9) 0.85493(8) 0.0241(2) Uani d . 1 C
H1 0.2615(7) 0.3774(13) 0.8469(11) 0.029(3) Uiso d . 1 H
C2 0.22244(5) 0.42351(10) 0.93631(8) 0.0277(2) Uani d . 1 C
C3 0.17022(6) 0.41082(11) 0.94911(9) 0.0319(3) Uani d . 1 C
H3 0.1698(8) 0.4493(14) 1.0057(13) 0.037(4) Uiso d . 1 H
C4 0.12101(6) 0.34253(10) 0.88100(9) 0.0286(2) Uani d . 1 C
H4 0.0842(7) 0.3329(13) 0.8898(12) 0.032(4) Uiso d . 1 H
C5 0.17658(5) 0.24072(9) 0.69511(8) 0.0227(2) Uani d . 1 C
C6 0.17411(5) 0.30117(9) 0.78432(8) 0.0210(2) Uani d . 1 C
C7 0.12187(5) 0.28734(9) 0.79801(8) 0.0222(2) Uani d . 1 C
C8 0.06565(5) 0.21538(9) 0.72593(8) 0.0231(2) Uani d . 1 C
H8B 0.0275(6) 0.2694(13) 0.6916(11) 0.027(3) Uiso d . 1 H
H8A 0.0573(7) 0.1594(13) 0.7657(12) 0.032(4) Uiso d . 1 H
C9 0.07065(5) 0.15551(9) 0.63857(8) 0.0211(2) Uani d . 1 C
H9 0.0283(6) 0.1437(12) 0.5807(11) 0.022(3) Uiso d . 1 H
C10 0.10965(5) 0.22675(9) 0.60363(8) 0.0227(2) Uani d . 1 C
H10 0.1118(6) 0.1838(12) 0.5489(11) 0.026(3) Uiso d . 1 H
C11 0.07663(6) 0.34145(10) 0.55662(9) 0.0299(2) Uani d . 1 C
H11A 0.0997(7) 0.3866(14) 0.5273(12) 0.035(4) Uiso d . 1 H
H11B 0.0730(7) 0.3888(14) 0.6054(12) 0.035(4) Uiso d . 1 H
H11C 0.0337(8) 0.3278(15) 0.5023(14) 0.045(4) Uiso d . 1 H
C12 0.21778(6) 0.30478(12) 0.65991(10) 0.0324(3) Uani d . 1 C
H12A 0.2048(7) 0.3879(15) 0.6444(12) 0.038(4) Uiso d . 1 H
H12B 0.2631(8) 0.2972(14) 0.7133(12) 0.036(4) Uiso d . 1 H
H12C 0.2121(8) 0.2707(15) 0.5952(14) 0.046(5) Uiso d . 1 H
C13 0.20434(5) 0.11782(10) 0.72961(9) 0.0267(2) Uani d . 1 C
H13B 0.2092(7) 0.0847(13) 0.6752(12) 0.032(4) Uiso d . 1 H
H13A 0.2458(7) 0.1220(13) 0.7906(12) 0.032(4) Uiso d . 1 H
C14 0.16422(5) 0.04027(9) 0.75593(9) 0.0244(2) Uani d . 1 C
H14B 0.1623(6) 0.0668(12) 0.8145(11) 0.022(3) Uiso d . 1 H
H14A 0.1791(7) -0.0400(14) 0.7685(13) 0.034(4) Uiso d . 1 H
C15 0.05989(5) -0.05115(9) 0.68776(9) 0.0259(2) Uani d . 1 C
H15A 0.0679(7) -0.0342(12) 0.7569(12) 0.026(3) Uiso d . 1 H
H15B 0.0169(7) -0.0315(13) 0.6411(12) 0.032(4) Uiso d . 1 H
C16 0.07649(6) -0.17209(10) 0.67229(9) 0.0274(2) Uani d . 1 C
H16 0.0701(7) -0.1878(14) 0.6048(13) 0.039(4) Uiso d . 1 H
C17 0.09693(7) -0.25768(10) 0.74021(10) 0.0345(3) Uani d . 1 C
C18 0.10961(15) -0.24819(15) 0.84893(14) 0.0798(8) Uani d . 1 C
H18A 0.1089 -0.1681 0.8658 0.085(7) Uiso calc R 1 H
H18B 0.1498 -0.2806 0.8942 0.137(13) Uiso calc R 1 H
H18C 0.0782 -0.2898 0.8565 0.122(11) Uiso calc R 1 H
C19 0.10942(10) -0.37613(12) 0.71111(13) 0.0476(4) Uani d . 1 C
H19A 0.1011(8) -0.3794(15) 0.6372(14) 0.045(4) Uiso d . 1 H
H19C 0.0801(11) -0.4301(19) 0.7177(17) 0.070(6) Uiso d . 1 H
H19B 0.1539(11) -0.402(2) 0.7588(18) 0.074(7) Uiso d . 1 H

loop_
_atom_site_aniso_label
_atom_site_aniso_U_11
_atom_site_aniso_U_22
_atom_site_aniso_U_33
_atom_site_aniso_U_12
_atom_site_aniso_U_13
_atom_site_aniso_U_23
Cl1 0.03206(15) 0.02966(15) 0.02503(15) 0.00280(10) 0.01432(12) -0.00276(9)
O1 0.0338(5) 0.0455(5) 0.0279(4) -0.0098(4) 0.0101(4) -0.0150(4)
N1 0.0214(4) 0.0189(4) 0.0223(4) -0.0009(3) 0.0104(3) -0.0006(3)
C1 0.0238(5) 0.0250(5) 0.0218(5) -0.0029(4) 0.0096(4) -0.0014(4)
C2 0.0295(5) 0.0277(5) 0.0207(5) -0.0030(4) 0.0082(4) -0.0036(4)
C3 0.0375(6) 0.0347(6) 0.0255(5) -0.0013(5) 0.0169(5) -0.0073(5)
C4 0.0302(5) 0.0310(6) 0.0288(5) -0.0008(4) 0.0177(5) -0.0039(4)
C5 0.0236(5) 0.0236(5) 0.0229(5) -0.0053(4) 0.0128(4) -0.0041(4)
C6 0.0230(5) 0.0197(4) 0.0197(4) -0.0005(4) 0.0099(4) -0.0001(4)
C7 0.0237(5) 0.0205(5) 0.0225(5) 0.0006(4) 0.0112(4) -0.0001(4)
C8 0.0217(5) 0.0225(5) 0.0265(5) -0.0002(4) 0.0127(4) -0.0011(4)
C9 0.0203(4) 0.0187(4) 0.0215(5) 0.0002(4) 0.0080(4) 0.0004(3)
C10 0.0263(5) 0.0210(5) 0.0202(5) -0.0034(4) 0.0109(4) -0.0018(4)
C11 0.0371(6) 0.0226(5) 0.0252(5) -0.0026(4) 0.0113(5) 0.0020(4)
C12 0.0354(6) 0.0374(6) 0.0314(6) -0.0132(5) 0.0219(5) -0.0083(5)
C13 0.0211(5) 0.0271(5) 0.0322(6) -0.0009(4) 0.0131(4) -0.0061(4)
C14 0.0203(5) 0.0219(5) 0.0257(5) 0.0025(4) 0.0070(4) 0.0006(4)
C15 0.0266(5) 0.0212(5) 0.0307(6) -0.0022(4) 0.0145(4) 0.0018(4)
C16 0.0337(6) 0.0218(5) 0.0253(5) -0.0033(4) 0.0132(4) -0.0023(4)
C17 0.0509(7) 0.0234(5) 0.0319(6) 0.0012(5) 0.0221(6) 0.0009(4)
C18 0.172(2) 0.0362(8) 0.0444(9) 0.0232(12) 0.0630(13) 0.0116(7)
C19 0.0774(11) 0.0231(6) 0.0483(8) 0.0050(6) 0.0354(8) 0.0018(5)

loop_
_atom_type_symbol
_atom_type_description
_atom_type_scat_dispersion_real
_atom_type_scat_dispersion_imag
_atom_type_scat_source
C C 0.0033 0.0016 'International Tables Vol C Tables 4.2.6.8 and 6.1.1.4'
H H 0.0000 0.0000 'International Tables Vol C Tables 4.2.6.8 and 6.1.1.4'
N N 0.0061 0.0033 'International Tables Vol C Tables 4.2.6.8 and 6.1.1.4'
O O 0.0106 0.0060 'International Tables Vol C Tables 4.2.6.8 and 6.1.1.4'
Cl Cl 0.1484 0.1585 'International Tables Vol C Tables 4.2.6.8 and 6.1.1.4'

loop_
_geom_angle_atom_site_label_1
_geom_angle_atom_site_label_2
_geom_angle_atom_site_label_3
_geom_angle
_geom_angle_publ_flag
C2 O1 H20 108.0(10) n
C14 N1 C9 111.40(10) y
C14 N1 C15 111.00(10) y
C9 N1 C15 114.10(10) y
C14 N1 H1N 107.0(10) n
C9 N1 H1N 105.0(10) n
C15 N1 H1N 107.0(10) n
C2 C1 C6 120.90(10) y
C2 C1 H1 119.0(10) n
C6 C1 H1 120.0(10) n
O1 C2 C3 117.70(10) y
O1 C2 C1 122.50(10) y
C3 C2 C1 119.70(10) y
C4 C3 C2 119.50(10) y
C4 C3 H3 122.0(10) n
C2 C3 H3 118.0(10) n
C3 C4 C7 121.60(10) y
C3 C4 H4 119.0(10) n
C7 C4 H4 118.0(10) n
C6 C5 C12 112.80(10) y
C6 C5 C13 109.00(10) y
C12 C5 C13 107.30(10) y
C6 C5 C10 109.80(10) y
C12 C5 C10 110.00(10) y
C13 C5 C10 107.70(10) y
C7 C6 C1 119.30(10) y
C7 C6 C5 120.00(10) y
C1 C6 C5 120.70(10) y
C4 C7 C6 118.90(10) y
C4 C7 C8 118.40(10) y
C6 C7 C8 122.70(10) y
C7 C8 C9 115.30(10) y
C7 C8 H8B 108.0(10) n
C9 C8 H8B 106.0(10) n
C7 C8 H8A 108.0(10) n
C9 C8 H8A 110.0(10) n
H8B C8 H8A 107.0(10) n
N1 C9 C8 112.70(10) y
N1 C9 C10 108.00(10) y
C8 C9 C10 111.60(10) y
N1 C9 H9 105.0(10) n
C8 C9 H9 108.0(10) n
C10 C9 H9 110.0(10) y
C11 C10 C9 109.90(10) y
C11 C10 C5 114.20(10) y
C9 C10 C5 109.00(10) y
C11 C10 H10 106.0(10) n
C9 C10 H10 107.0(10) n
C5 C10 H10 108.0(10) n
C10 C11 H11A 111.0(10) n
C10 C11 H11B 111.0(10) n
H11A C11 H11B 108.0(10) n
C10 C11 H11C 110.0(10) n
H11A C11 H11C 109.0(10) n
H11B C11 H11C 105.0(10) n
C5 C12 H12A 110.0(10) n
C5 C12 H12B 110.0(10) n
H12A C12 H12B 111.0(10) n
C5 C12 H12C 109.0(10) n
H12A C12 H12C 106.0(10) n
H12B C12 H12C 108.0(10) n
C14 C13 C5 112.90(10) y
C14 C13 H13B 110.0(10) n
C5 C13 H13B 107.0(10) n
C14 C13 H13A 107.0(10) n
C5 C13 H13A 110.0(10) n
H13B C13 H13A 107.0(10) n
N1 C14 C13 110.10(10) y
N1 C14 H14B 108.0(10) n
C13 C14 H14B 112.0(10) n
N1 C14 H14A 106.0(10) n
C13 C14 H14A 112.0(10) n
H14B C14 H14A 108.0(10) n
C16 C15 N1 109.70(10) y
C16 C15 H15A 115.0(10) n
N1 C15 H15A 105.0(10) n
C16 C15 H15B 113.0(10) n
N1 C15 H15B 106.0(10) n
H15A C15 H15B 108.0(10) n
C17 C16 C15 127.20(10) y
C17 C16 H16 118.0(10) n
C15 C16 H16 115.0(10) n
C16 C17 C18 125.00(10) y
C16 C17 C19 120.60(10) y
C18 C17 C19 114.40(10) y
C17 C18 H18A 109 n
C17 C18 H18B 109 n
H18A C18 H18B 109 n
C17 C18 H18C 109 n
H18A C18 H18C 109 n
H18B C18 H18C 109 n
C17 C19 H19A 113.0(10) n
C17 C19 H19C 106.0(10) n
H19A C19 H19C 108(2) n
C17 C19 H19B 111.0(10) n
H19A C19 H19B 109(2) n
H19C C19 H19B 109(2) n

loop_
_geom_bond_atom_site_label_1
_geom_bond_atom_site_label_2
_geom_bond_distance
_geom_bond_publ_flag
O1 C2 1.3690(10) y
O1 H20 0.87(2) n
N1 C14 1.497(2) y
N1 C9 1.5150(10) y
N1 C15 1.5180(10) y
N1 H1N 0.90(2) n
C1 C2 1.393(2) y
C1 C6 1.403(2) y
C1 H1 0.97(2) n
C2 C3 1.392(2) y
C3 C4 1.385(2) y
C3 H3 0.96(2) n
C4 C7 1.400(2) y
C4 H4 0.98(2) n
C5 C6 1.5280(10) y
C5 C12 1.536(2) y
C5 C13 1.549(2) y
C5 C10 1.552(2) y
C6 C7 1.402(2) y
C7 C8 1.519(2) y
C8 C9 1.530(2) y
C8 H8B 1.030(10) n
C8 H8A 0.96(2) n
C9 C10 1.5320(10) y
C9 H9 0.990(10) n
C10 C11 1.532(2) y
C10 H10 0.98(2) n
C11 H11A 1.01(2) n
C11 H11B 0.95(2) n
C11 H11C 0.98(2) n
C12 H12A 1.00(2) n
C12 H12B 1.01(2) n
C12 H12C 0.99(2) n
C13 C14 1.516(2) y
C13 H13B 0.95(2) n
C13 H13A 0.98(2) n
C14 H14B 0.95(2) n
C14 H14A 0.98(2) n
C15 C16 1.502(2) y
C15 H15A 0.97(2) n
C15 H15B 0.97(2) n
C16 C17 1.326(2) y
C16 H16 0.96(2) n
C17 C18 1.498(2) y
C17 C19 1.509(2) y
C18 H18A 0.9600 n
C18 H18B 0.9600 n
C18 H18C 0.9600 n
C19 H19A 1.02(2) n
C19 H19C 0.99(2) n
C19 H19B 1.02(2) n

loop_
_geom_hbond_atom_site_label_D
_geom_hbond_atom_site_label_H
_geom_hbond_atom_site_label_A
_geom_hbond_site_symmetry_A
_geom_hbond_distance_DH
_geom_hbond_distance_HA
_geom_hbond_distance_DA
_geom_hbond_angle_DHA
C15 H15B Cl1 5_566 0.97(2) 2.69(2) 3.644(2) 171.0(10)
N1 H1N Cl1 1_545 0.90(2) 2.23(2) 3.1260(10) 175.0(10)
O1 H20 Cl1 4_546 0.87(2) 2.24(2) 3.0890(10) 168(2)
C14 H14B O1 7_557 0.95(2) 2.490(10) 3.153(2) 127.0(10)

loop_
_geom_torsion_atom_site_label_1
_geom_torsion_atom_site_label_2
_geom_torsion_atom_site_label_3
_geom_torsion_atom_site_label_4
_geom_torsion
_geom_torsion_publ_flag
C6 C1 C2 O1 -177.00(10) y
C6 C1 C2 C3 1.2(2) y
O1 C2 C3 C4 178.70(10) y
C1 C2 C3 C4 0.4(2) y
C2 C3 C4 C7 -1.2(2) y
C2 C1 C6 C7 -2.0(2) y
C2 C1 C6 C5 179.90(10) y
C12 C5 C6 C7 153.00(10) y
C13 C5 C6 C7 -87.9(10) y
C10 C5 C6 C7 29.90(10) y
C12 C5 C6 C1 -28.90(10) y
C13 C5 C6 C1 90.20(10) y
C10 C5 C6 C1 -152.00(10) y
C3 C4 C7 C6 0.5(2) y
C3 C4 C7 C8 -179.10(10) y
C1 C6 C7 C4 1.1(2) y
C5 C6 C7 C4 179.30(10) y
C1 C6 C7 C8 -179.30(10) y
C5 C6 C7 C8 -1.2(2) y
C4 C7 C8 C9 -178.70(10) y
C6 C7 C8 C9 1.8(2) y
C14 N1 C9 C8 -61.20(10) y
C15 N1 C9 C8 65.50(10) y
C14 N1 C9 C10 62.50(10) y
C15 N1 C9 C10 -170.70(10) y
C7 C8 C9 N1 89.80(10) y
C7 C8 C9 C10 -31.90(10) y
N1 C9 C10 C11 170.60(10) y
C8 C9 C10 C11 -65.00(10) y
N1 C9 C10 C5 -63.40(10) y
C8 C9 C10 C5 61.00(10) y
C6 C5 C10 C11 64.3(10) y
C12 C5 C10 C11 -60.40(10) y
C13 C5 C10 C11 -177.10(10) y
C6 C5 C10 C9 -59.10(10) y
C12 C5 C10 C9 176.20(10) y
C13 C5 C10 C9 59.50(10) y
C6 C5 C13 C14 63.60(10) y
C12 C5 C13 C14 -173.90(10) y
C10 C5 C13 C14 -55.60(10) y
C9 N1 C14 C13 -57.50(10) y
C15 N1 C14 C13 174.10(10) y
C5 C13 C14 N1 54.50(10) y
C14 N1 C15 C16 -76.50(10) y
C9 N1 C15 C16 156.50(10) y
N1 C15 C16 C17 122.00(10) y
C15 C16 C17 C18 -2.2(3) y
C15 C16 C17 C19 177.8(10) y

loop_
_cod_related_entry_id
_cod_related_entry_database
_cod_related_entry_code
1 ChemSpider 171169
